data_7110489
loop_
_publ_author_name
'Braga, Dario'
'Maini, Lucia'
'Grepioni, Fabrizia'

_publ_section_title
;
 Grinding of an organometallic crystalline material leads to quantitative
 formation of a hydrated polymorph
;
_journal_issue 10
_journal_name_full 'Chemical Communications'
_journal_page_first 937
_journal_paper_doi 10.1039/a901078e
_journal_year 1999
_chemical_formula_sum 'C22 H21 Co Fe O5'
_chemical_formula_weight 480.17
_chemical_name_systematic
;
 ?
;
_space_group_IT_number 14
_symmetry_cell_setting monoclinic
_symmetry_space_group_name_Hall '-P 2yn'
_symmetry_space_group_name_H-M 'P 1 21/n 1'
_atom_sites_solution_hydrogens geom
_atom_sites_solution_primary direct
_atom_sites_solution_secondary difmap
_audit_creation_method SHELXL-97
_cell_angle_alpha 90.00
_cell_angle_beta 91.56(3)
_cell_angle_gamma 90.00
_cell_formula_units_Z 8
_cell_length_a 12.251(5)
_cell_length_b 17.276(6)
_cell_length_c 18.083(7)
_cell_measurement_temperature 223(2)
_cell_volume 3826(3)
_computing_structure_refinement 'SHELXL-97 (Sheldrick, 1997)'
_computing_structure_solution 'SHELXS-97 (Sheldrick, 1990)'
_diffrn_ambient_temperature 223(2)
_diffrn_measured_fraction_theta_full 0.997
_diffrn_measured_fraction_theta_max 0.997
_diffrn_radiation_monochromator graphite
_diffrn_radiation_source 'fine-focus sealed tube'
_diffrn_radiation_type MoK\a
_diffrn_radiation_wavelength 0.71069
_diffrn_reflns_av_R_equivalents 0.0611
_diffrn_reflns_av_sigmaI/netI 0.1121
_diffrn_reflns_limit_h_max 14
_diffrn_reflns_limit_h_min -14
_diffrn_reflns_limit_k_max 20
_diffrn_reflns_limit_k_min 0
_diffrn_reflns_limit_l_max 21
_diffrn_reflns_limit_l_min 0
_diffrn_reflns_number 6933
_diffrn_reflns_theta_full 24.98
_diffrn_reflns_theta_max 25.00
_diffrn_reflns_theta_min 3.00
_exptl_absorpt_coefficient_mu 1.658
_exptl_absorpt_correction_T_max 1.00
_exptl_absorpt_correction_T_min 0.87
_exptl_absorpt_correction_type psi-scan
_exptl_crystal_density_diffrn 1.667
_exptl_crystal_density_method 'not measured'
_exptl_crystal_F_000 1968
_exptl_crystal_size_max 0.15
_exptl_crystal_size_mid 0.13
_exptl_crystal_size_min 0.10
_refine_diff_density_max 0.817
_refine_diff_density_min -0.583
_refine_diff_density_rms 0.101
_refine_ls_extinction_method none
_refine_ls_goodness_of_fit_ref 0.948
_refine_ls_hydrogen_treatment mixed
_refine_ls_matrix_type full
_refine_ls_number_parameters 454
_refine_ls_number_reflns 6710
_refine_ls_number_restraints 0
_refine_ls_restrained_S_all 0.948
_refine_ls_R_factor_all 0.1495
_refine_ls_R_factor_gt 0.0455
_refine_ls_shift/su_max 0.008
_refine_ls_shift/su_mean 0.002
_refine_ls_structure_factor_coef Fsqd
_refine_ls_weighting_details 'calc w=1/[\s^2^(Fo^2^)+(0.0631P)^2^+5.1123P] where P=(Fo^2^+2Fc^2^)/3'
_refine_ls_weighting_scheme calc
_refine_ls_wR_factor_gt 0.1056
_refine_ls_wR_factor_ref 0.1408
_reflns_number_gt 3306
_reflns_number_total 6710
_reflns_threshold_expression >2sigma(I)
_cod_data_source_file 901078esup1.cif
_cod_data_source_block fecoics
_cod_depositor_comments
;
The following automatic conversions were performed:

'_symmetry_cell_setting' value 'Monoclinic' changed to 'monoclinic'
according to /home/saulius/struct/CIF-dictionaries/cif_core.dic
dictionary named 'cif_core.dic' version 2.4.2 from
2011-04-26.

'_exptl_absorpt_correction_type' value 'Psi-scan'
changed to 'psi-scan' according to
/home/saulius/struct/CIF-dictionaries/cif_core.dic dictionary named
'cif_core.dic' version 2.4.2 from 2011-04-26.

Automatic conversion script
Id: cif_fix_values 1891 2012-01-12 08:04:46Z andrius 
;
_cod_original_sg_symbol_H-M P2(1)/n
_cod_database_code 7110489

loop_
_symmetry_equiv_pos_as_xyz
'x, y, z'
'-x+1/2, y+1/2, -z+1/2'
'-x, -y, -z'
'x-1/2, -y-1/2, z-1/2'

loop_
_atom_site_label
_atom_site_type_symbol
_atom_site_fract_x
_atom_site_fract_y
_atom_site_fract_z
_atom_site_U_iso_or_equiv
_atom_site_adp_type
_atom_site_occupancy
_atom_site_symmetry_multiplicity
_atom_site_calc_flag
_atom_site_refinement_flags
Co1 Co 0.22258(7) 0.17871(5) 0.32263(4) 0.0297(2) Uani 1 1 d .
C1 C 0.2942(5) 0.1464(3) 0.4195(3) 0.063(3) Uani 1 1 d G
H1 H 0.3457 0.1073 0.4261 0.076 Uiso 1 1 calc R
C2 C 0.1791(6) 0.1374(3) 0.4214(3) 0.067(3) Uani 1 1 d G
H2 H 0.1419 0.0913 0.4295 0.080 Uiso 1 1 calc R
C3 C 0.1306(4) 0.2110(4) 0.4089(3) 0.056(2) Uani 1 1 d G
H3 H 0.0562 0.2217 0.4073 0.067 Uiso 1 1 calc R
C4 C 0.2158(5) 0.2656(2) 0.3993(3) 0.048(2) Uani 1 1 d G
H4 H 0.2069 0.3182 0.3902 0.057 Uiso 1 1 calc R
C5 C 0.3169(4) 0.2256(4) 0.4058(3) 0.051(2) Uani 1 1 d G
H5 H 0.3858 0.2475 0.4019 0.061 Uiso 1 1 calc R
C6 C 0.1424(5) 0.2042(5) 0.2266(3) 0.068(3) Uani 1 1 d G
H6 H 0.0834 0.2376 0.2201 0.081 Uiso 1 1 calc R
C7 C 0.1364(8) 0.1237(5) 0.2418(3) 0.109(5) Uani 1 1 d G
H7 H 0.0728 0.0951 0.2471 0.130 Uiso 1 1 calc R
C8 C 0.2447(10) 0.0946(4) 0.2477(3) 0.119(6) Uani 1 1 d G
H8 H 0.2644 0.0435 0.2574 0.143 Uiso 1 1 calc R
C9 C 0.3176(5) 0.1571(7) 0.2361(3) 0.098(5) Uani 1 1 d G
H9 H 0.3934 0.1541 0.2368 0.117 Uiso 1 1 calc R
C10 C 0.2544(6) 0.2248(4) 0.2230(3) 0.064(3) Uani 1 1 d G
H10 H 0.2815 0.2741 0.2138 0.077 Uiso 1 1 calc R
Co2 Co 0.22511(7) 0.69119(5) 0.80376(4) 0.0285(2) Uani 1 1 d .
C11 C 0.2645(5) 0.7480(3) 0.8986(3) 0.050(2) Uani 1 1 d G
H11 H 0.2828 0.8000 0.9037 0.060 Uiso 1 1 calc R
C12 C 0.1578(4) 0.7163(3) 0.9024(3) 0.051(2) Uani 1 1 d G
H12 H 0.0940 0.7439 0.9104 0.062 Uiso 1 1 calc R
C13 C 0.1656(5) 0.6350(3) 0.8918(3) 0.053(2) Uani 1 1 d G
H13 H 0.1079 0.6001 0.8916 0.064 Uiso 1 1 calc R
C14 C 0.2771(6) 0.6165(3) 0.8815(3) 0.065(3) Uani 1 1 d G
H14 H 0.3052 0.5673 0.8733 0.078 Uiso 1 1 calc R
C15 C 0.3382(3) 0.6863(4) 0.8857(3) 0.064(3) Uani 1 1 d G
H15 H 0.4133 0.6909 0.8809 0.076 Uiso 1 1 calc R
C16 C 0.1166(4) 0.6799(4) 0.7180(3) 0.057(2) Uani 1 1 d G
H16 H 0.0462 0.6599 0.7199 0.068 Uiso 1 1 calc R
C17 C 0.1465(5) 0.7587(3) 0.7276(3) 0.051(2) Uani 1 1 d G
H17 H 0.0992 0.7995 0.7369 0.062 Uiso 1 1 calc R
C18 C 0.2614(5) 0.7645(3) 0.7205(3) 0.058(2) Uani 1 1 d G
H18 H 0.3025 0.8096 0.7243 0.070 Uiso 1 1 calc R
C19 C 0.3024(4) 0.6892(4) 0.7065(3) 0.064(3) Uani 1 1 d G
H19 H 0.3752 0.6764 0.6995 0.077 Uiso 1 1 calc R
C20 C 0.2130(6) 0.6369(3) 0.7049(3) 0.062(3) Uani 1 1 d G
H20 H 0.2168 0.5838 0.6968 0.074 Uiso 1 1 calc R
Fe1 Fe 0.0000 0.5000 0.5000 0.0236(3) Uani 1 2 d S
C21 C -0.0133(3) 0.5725(3) 0.41097(18) 0.0260(14) Uani 1 1 d G
C22 C -0.0521(3) 0.6091(3) 0.4755(2) 0.0332(16) Uani 1 1 d G
H22 H -0.1223 0.6283 0.4816 0.040 Uiso 1 1 calc R
C23 C 0.0348(4) 0.6114(3) 0.52894(18) 0.0374(17) Uani 1 1 d G
H23 H 0.0317 0.6322 0.5763 0.045 Uiso 1 1 calc R
C24 C 0.1275(3) 0.5761(3) 0.4975(2) 0.0397(18) Uani 1 1 d G
H24 H 0.1956 0.5699 0.5206 0.048 Uiso 1 1 calc R
C25 C 0.0978(3) 0.5522(3) 0.4246(2) 0.0324(16) Uani 1 1 d G
H25 H 0.1431 0.5274 0.3916 0.039 Uiso 1 1 calc R
C26 C -0.0818(6) 0.5545(4) 0.3428(4) 0.0321(16) Uani 1 1 d .
O1 O -0.1791(4) 0.5740(3) 0.3427(3) 0.0469(13) Uani 1 1 d .
O2 O -0.0339(4) 0.5215(3) 0.2903(2) 0.0398(12) Uani 1 1 d .
Fe2 Fe 0.24026(8) 0.37323(5) 0.00578(5) 0.0271(2) Uani 1 1 d .
C27 C 0.3908(4) 0.3842(2) 0.05373(17) 0.0293(15) Uani 1 1 d G
C28 C 0.3853(4) 0.4263(2) -0.0137(2) 0.0335(16) Uani 1 1 d G
H28 H 0.3970 0.4791 -0.0191 0.040 Uiso 1 1 calc R
C29 C 0.3588(4) 0.3734(3) -0.07163(16) 0.0379(17) Uani 1 1 d G
H29 H 0.3501 0.3856 -0.1215 0.045 Uiso 1 1 calc R
C30 C 0.3479(4) 0.2987(2) -0.0400(2) 0.0365(17) Uani 1 1 d G
H30 H 0.3308 0.2534 -0.0655 0.044 Uiso 1 1 calc R
C31 C 0.3677(4) 0.3054(2) 0.0375(2) 0.0327(15) Uani 1 1 d G
H31 H 0.3658 0.2651 0.0717 0.039 Uiso 1 1 calc R
C32 C 0.4152(6) 0.4187(4) 0.1279(4) 0.0344(16) Uani 1 1 d .
O3 O 0.4391(5) 0.4866(3) 0.1343(3) 0.0634(17) Uani 1 1 d .
O4 O 0.4121(4) 0.3696(3) 0.1823(2) 0.0429(13) Uani 1 1 d .
H100 H 0.4541 0.4000 0.2315 0.050 Uiso 1 1 d .
C33 C 0.0943(4) 0.3932(3) -0.04715(17) 0.0319(16) Uani 1 1 d G
C34 C 0.1190(4) 0.4549(2) 0.0024(2) 0.0394(18) Uani 1 1 d G
H34 H 0.1265 0.5068 -0.0103 0.047 Uiso 1 1 calc R
C35 C 0.1303(4) 0.4236(3) 0.07480(19) 0.056(2) Uani 1 1 d G
H35 H 0.1464 0.4512 0.1178 0.067 Uiso 1 1 calc R
C36 C 0.1125(4) 0.3425(3) 0.0700(2) 0.062(3) Uani 1 1 d G
H36 H 0.1150 0.3077 0.1093 0.074 Uiso 1 1 calc R
C37 C 0.0902(4) 0.3237(2) -0.0054(3) 0.0439(19) Uani 1 1 d G
H37 H 0.0756 0.2746 -0.0241 0.053 Uiso 1 1 calc R
C38 C 0.0747(5) 0.3981(4) -0.1281(3) 0.0281(15) Uani 1 1 d .
O5 O 0.0970(4) 0.4664(3) -0.1570(2) 0.0420(12) Uani 1 1 d .
O6 O 0.0392(4) 0.3436(3) -0.1635(2) 0.0418(12) Uani 1 1 d .
Fe3 Fe 0.0000 0.0000 0.0000 0.0293(3) Uani 1 2 d S
C39 C 0.0519(4) -0.0884(3) 0.06638(18) 0.0310(16) Uani 1 1 d G
C40 C -0.0580(3) -0.1011(3) 0.0424(2) 0.0373(17) Uani 1 1 d G
H40 H -0.1176 -0.1064 0.0728 0.045 Uiso 1 1 calc R
C41 C -0.0609(4) -0.1043(3) -0.0361(2) 0.046(2) Uani 1 1 d G
H41 H -0.1227 -0.1121 -0.0661 0.055 Uiso 1 1 calc R
C42 C 0.0472(5) -0.0936(3) -0.06063(18) 0.052(2) Uani 1 1 d G
H42 H 0.0685 -0.0931 -0.1096 0.063 Uiso 1 1 calc R
C43 C 0.1169(3) -0.0837(3) 0.0027(3) 0.0433(19) Uani 1 1 d G
H43 H 0.1919 -0.0756 0.0025 0.052 Uiso 1 1 calc R
C44 C 0.0933(6) -0.0791(3) 0.1446(4) 0.0318(16) Uani 1 1 d .
O7 O 0.0215(4) -0.0830(3) 0.1942(2) 0.0481(14) Uani 1 1 d .
O8 O 0.1923(4) -0.0692(3) 0.1559(3) 0.0499(14) Uani 1 1 d .
O9 O 0.3795(4) 0.9054(3) 0.2382(3) 0.0611(16) Uani 1 1 d .
H101 H 0.4294 0.9400 0.2360 0.050 Uiso 1 1 d .
H102 H 0.3154 0.9200 0.2207 0.050 Uiso 1 1 d .
O10 O 0.8710(5) 0.0530(4) 0.2463(3) 0.0683(17) Uani 1 1 d .
H103 H 0.8034 0.0600 0.2201 0.050 Uiso 1 1 d .

loop_
_atom_site_aniso_label
_atom_site_aniso_U_11
_atom_site_aniso_U_22
_atom_site_aniso_U_33
_atom_site_aniso_U_23
_atom_site_aniso_U_13
_atom_site_aniso_U_12
Co1 0.0335(5) 0.0296(5) 0.0259(4) -0.0017(4) 0.0001(4) 0.0012(4)
C1 0.099(8) 0.061(6) 0.029(4) 0.007(4) -0.003(4) 0.036(6)
C2 0.117(9) 0.054(6) 0.030(4) -0.006(4) 0.023(5) -0.037(6)
C3 0.041(5) 0.084(7) 0.044(5) -0.021(4) 0.013(4) 0.001(5)
C4 0.071(6) 0.037(4) 0.035(4) -0.014(3) 0.008(4) -0.002(4)
C5 0.052(5) 0.068(6) 0.033(4) -0.013(4) -0.007(4) -0.009(5)
C6 0.051(6) 0.120(9) 0.032(4) 0.017(5) -0.002(4) 0.027(6)
C7 0.189(15) 0.098(9) 0.037(5) -0.006(6) -0.020(7) -0.093(10)
C8 0.254(18) 0.074(8) 0.030(5) -0.016(5) 0.005(9) 0.078(10)
C9 0.052(6) 0.219(15) 0.022(4) -0.017(7) 0.006(4) 0.055(8)
C10 0.096(8) 0.072(6) 0.024(4) 0.004(4) 0.012(4) -0.031(6)
Co2 0.0319(5) 0.0288(5) 0.0246(4) -0.0001(4) -0.0003(4) -0.0023(4)
C11 0.062(6) 0.055(5) 0.032(4) -0.010(4) -0.011(4) -0.021(5)
C12 0.060(6) 0.061(5) 0.034(4) -0.001(4) 0.013(4) -0.012(4)
C13 0.078(7) 0.046(5) 0.036(4) 0.008(4) 0.009(4) -0.011(5)
C14 0.114(8) 0.049(6) 0.031(4) 0.010(4) -0.010(5) 0.035(6)
C15 0.039(5) 0.111(8) 0.041(4) 0.009(5) -0.013(4) 0.004(6)
C16 0.058(6) 0.079(7) 0.034(4) 0.007(4) -0.008(4) -0.015(5)
C17 0.054(5) 0.056(5) 0.044(4) 0.020(4) 0.009(4) 0.019(4)
C18 0.068(6) 0.071(6) 0.037(4) 0.016(4) 0.003(4) -0.019(5)
C19 0.063(6) 0.105(8) 0.024(4) 0.009(5) 0.023(4) 0.017(6)
C20 0.109(8) 0.052(5) 0.023(4) -0.011(4) -0.006(4) 0.021(6)
Fe1 0.0270(7) 0.0235(7) 0.0200(6) 0.0000(5) -0.0034(5) -0.0008(6)
C21 0.026(4) 0.027(3) 0.025(3) 0.005(3) -0.001(3) -0.003(3)
C22 0.043(4) 0.024(4) 0.032(4) 0.002(3) -0.005(3) 0.008(3)
C23 0.055(5) 0.024(4) 0.032(4) -0.003(3) -0.009(3) -0.003(3)
C24 0.036(4) 0.038(4) 0.045(4) 0.006(3) -0.012(3) -0.014(3)
C25 0.028(4) 0.039(4) 0.030(3) 0.010(3) 0.001(3) -0.006(3)
C26 0.041(4) 0.021(3) 0.033(4) 0.008(3) -0.008(3) 0.002(3)
O1 0.040(3) 0.059(4) 0.041(3) -0.003(3) -0.013(2) 0.012(3)
O2 0.048(3) 0.049(3) 0.023(2) -0.004(2) -0.006(2) 0.010(2)
Fe2 0.0237(5) 0.0335(5) 0.0237(4) 0.0032(4) -0.0026(4) 0.0025(5)
C27 0.020(3) 0.032(4) 0.035(4) 0.002(3) -0.005(3) 0.004(3)
C28 0.028(4) 0.038(4) 0.034(4) 0.006(3) -0.002(3) -0.008(3)
C29 0.031(4) 0.059(5) 0.024(3) -0.006(3) 0.001(3) 0.006(4)
C30 0.035(4) 0.041(4) 0.033(4) -0.013(3) -0.010(3) 0.010(3)
C31 0.027(4) 0.033(4) 0.038(4) 0.001(3) -0.004(3) 0.007(3)
C32 0.036(4) 0.035(4) 0.032(4) -0.004(3) -0.003(3) 0.001(3)
O3 0.115(5) 0.035(3) 0.040(3) -0.004(2) -0.007(3) -0.015(3)
O4 0.065(4) 0.035(3) 0.028(2) -0.001(2) -0.011(2) -0.006(3)
C33 0.018(3) 0.046(4) 0.032(4) 0.009(3) -0.004(3) 0.001(3)
C34 0.046(5) 0.050(5) 0.023(3) -0.004(3) -0.004(3) 0.021(4)
C35 0.034(5) 0.102(7) 0.031(4) 0.005(4) 0.003(3) 0.025(5)
C36 0.027(4) 0.112(8) 0.047(5) 0.040(5) 0.000(3) 0.002(5)
C37 0.026(4) 0.049(5) 0.056(5) 0.027(4) -0.011(3) -0.012(3)
C38 0.020(3) 0.037(4) 0.028(3) -0.005(3) -0.007(3) 0.003(3)
O5 0.060(4) 0.034(3) 0.032(3) -0.001(2) -0.011(2) 0.000(2)
O6 0.041(3) 0.044(3) 0.040(3) -0.005(2) -0.007(2) -0.003(2)
Fe3 0.0401(9) 0.0268(7) 0.0211(6) 0.0045(6) 0.0017(6) 0.0089(6)
C39 0.041(4) 0.023(3) 0.030(3) 0.008(3) 0.006(3) 0.006(3)
C40 0.053(5) 0.027(4) 0.032(4) 0.002(3) -0.007(3) -0.005(3)
C41 0.070(6) 0.035(4) 0.031(4) 0.001(3) -0.020(4) 0.001(4)
C42 0.098(7) 0.033(4) 0.026(4) -0.001(3) 0.005(4) 0.032(4)
C43 0.049(5) 0.033(4) 0.049(5) 0.006(3) 0.008(4) 0.020(4)
C44 0.041(5) 0.014(3) 0.039(4) 0.001(3) -0.016(3) 0.001(3)
O7 0.044(3) 0.078(4) 0.021(2) 0.009(2) -0.007(2) -0.007(3)
O8 0.031(3) 0.059(4) 0.059(3) -0.001(3) -0.013(2) -0.001(3)
O9 0.038(3) 0.060(4) 0.084(4) 0.016(3) -0.019(3) -0.007(3)
O10 0.056(4) 0.093(5) 0.055(3) -0.003(3) -0.012(3) 0.019(4)

loop_
_atom_type_symbol
_atom_type_description
_atom_type_scat_dispersion_real
_atom_type_scat_dispersion_imag
_atom_type_scat_source
C C 0.0033 0.0016 'International Tables Vol C Tables 4.2.6.8 and 6.1.1.4'
H H 0.0000 0.0000 'International Tables Vol C Tables 4.2.6.8 and 6.1.1.4'
O O 0.0106 0.0060 'International Tables Vol C Tables 4.2.6.8 and 6.1.1.4'
Fe Fe 0.3463 0.8444 'International Tables Vol C Tables 4.2.6.8 and 6.1.1.4'
Co Co 0.3494 0.9721 'International Tables Vol C Tables 4.2.6.8 and 6.1.1.4'

loop_
_geom_angle_atom_site_label_1
_geom_angle_atom_site_label_2
_geom_angle_atom_site_label_3
_geom_angle
_geom_angle_site_symmetry_1
_geom_angle_site_symmetry_3
C10 Co1 C9 41.28(10) . .
C10 Co1 C2 175.3(3) . .
C9 Co1 C2 143.0(3) . .
C10 Co1 C6 41.18(10) . .
C9 Co1 C6 69.49(11) . .
C2 Co1 C6 135.0(3) . .
C10 Co1 C8 69.56(11) . .
C9 Co1 C8 41.35(10) . .
C2 Co1 C8 112.7(3) . .
C6 Co1 C8 69.50(12) . .
C10 Co1 C7 69.45(12) . .
C9 Co1 C7 69.57(12) . .
C2 Co1 C7 109.3(2) . .
C6 Co1 C7 41.19(10) . .
C8 Co1 C7 41.29(10) . .
C10 Co1 C3 134.7(3) . .
C9 Co1 C3 174.7(4) . .
C2 Co1 C3 41.19(9) . .
C6 Co1 C3 109.5(2) . .
C8 Co1 C3 143.7(4) . .
C7 Co1 C3 113.4(3) . .
C10 Co1 C1 142.7(3) . .
C9 Co1 C1 112.2(2) . .
C2 Co1 C1 41.30(9) . .
C6 Co1 C1 175.5(3) . .
C8 Co1 C1 108.8(2) . .
C7 Co1 C1 134.9(3) . .
C3 Co1 C1 69.24(11) . .
C10 Co1 C4 109.1(2) . .
C9 Co1 C4 134.3(4) . .
C2 Co1 C4 69.02(10) . .
C6 Co1 C4 113.2(3) . .
C8 Co1 C4 174.6(4) . .
C7 Co1 C4 143.7(4) . .
C3 Co1 C4 40.80(8) . .
C1 Co1 C4 68.87(11) . .
C10 Co1 C5 112.5(2) . .
C9 Co1 C5 108.7(3) . .
C2 Co1 C5 69.14(11) . .
C6 Co1 C5 143.1(3) . .
C8 Co1 C5 134.5(4) . .
C7 Co1 C5 175.1(4) . .
C3 Co1 C5 68.80(11) . .
C1 Co1 C5 40.98(9) . .
C4 Co1 C5 40.68(8) . .
C2 C1 C5 108.0 . .
C2 C1 Co1 69.06(19) . .
C5 C1 Co1 70.36(18) . .
C2 C1 H1 126.0 . .
C5 C1 H1 126.0 . .
Co1 C1 H1 126.1 . .
C1 C2 C3 108.0 . .
C1 C2 Co1 69.64(19) . .
C3 C2 Co1 70.08(19) . .
C1 C2 H2 126.0 . .
C3 C2 H2 126.0 . .
Co1 C2 H2 125.9 . .
C2 C3 C4 108.0 . .
C2 C3 Co1 68.73(19) . .
C4 C3 Co1 70.30(18) . .
C2 C3 H3 126.0 . .
C4 C3 H3 126.0 . .
Co1 C3 H3 126.5 . .
C3 C4 C5 108.0 . .
C3 C4 Co1 68.90(18) . .
C5 C4 Co1 69.42(19) . .
C3 C4 H4 126.0 . .
C5 C4 H4 126.0 . .
Co1 C4 H4 127.2 . .
C4 C5 C1 108.0 . .
C4 C5 Co1 69.90(19) . .
C1 C5 Co1 68.66(19) . .
C4 C5 H5 126.0 . .
C1 C5 H5 126.0 . .
Co1 C5 H5 127.0 . .
C7 C6 C10 108.0 . .
C7 C6 Co1 69.3(2) . .
C10 C6 Co1 69.3(2) . .
C7 C6 H6 126.1 . .
C10 C6 H6 125.9 . .
Co1 C6 H6 127.0 . .
C8 C7 C6 108.0 . .
C8 C7 Co1 69.1(2) . .
C6 C7 Co1 69.6(2) . .
C8 C7 H7 126.0 . .
C6 C7 H7 126.0 . .
Co1 C7 H7 126.9 . .
C9 C8 C7 108.0 . .
C9 C8 Co1 69.3(2) . .
C7 C8 Co1 69.6(2) . .
C9 C8 H8 126.0 . .
C7 C8 H8 126.0 . .
Co1 C8 H8 126.7 . .
C10 C9 C8 108.0 . .
C10 C9 Co1 69.6(2) . .
C8 C9 Co1 69.3(2) . .
C10 C9 H9 126.0 . .
C8 C9 H9 126.0 . .
Co1 C9 H9 126.7 . .
C9 C10 C6 108.0 . .
C9 C10 Co1 69.1(2) . .
C6 C10 Co1 69.5(2) . .
C9 C10 H10 126.0 . .
C6 C10 H10 126.0 . .
Co1 C10 H10 126.9 . .
C14 Co2 C15 41.58(9) . .
C14 Co2 C13 41.42(9) . .
C15 Co2 C13 69.73(11) . .
C14 Co2 C18 148.6(3) . .
C15 Co2 C18 114.5(2) . .
C13 Co2 C18 168.0(3) . .
C14 Co2 C19 116.9(2) . .
C15 Co2 C19 108.2(2) . .
C13 Co2 C19 150.1(3) . .
C18 Co2 C19 41.08(9) . .
C14 Co2 C11 69.68(11) . .
C15 Co2 C11 41.31(9) . .
C13 Co2 C11 69.33(11) . .
C18 Co2 C11 106.0(2) . .
C19 Co2 C11 129.8(3) . .
C14 Co2 C17 170.1(3) . .
C15 Co2 C17 146.4(3) . .
C13 Co2 C17 129.6(2) . .
C18 Co2 C17 41.00(9) . .
C19 Co2 C17 69.14(11) . .
C11 Co2 C17 113.2(2) . .
C14 Co2 C20 109.7(2) . .
C15 Co2 C20 131.9(3) . .
C13 Co2 C20 117.1(2) . .
C18 Co2 C20 69.20(10) . .
C19 Co2 C20 41.15(8) . .
C11 Co2 C20 170.2(3) . .
C17 Co2 C20 69.16(11) . .
C14 Co2 C16 131.8(3) . .
C15 Co2 C16 171.7(3) . .
C13 Co2 C16 108.3(2) . .
C18 Co2 C16 69.11(11) . .
C19 Co2 C16 69.22(11) . .
C11 Co2 C16 146.4(3) . .
C17 Co2 C16 41.02(9) . .
C20 Co2 C16 41.11(9) . .
C14 Co2 C12 69.51(11) . .
C15 Co2 C12 69.43(11) . .
C13 Co2 C12 41.07(9) . .
C18 Co2 C12 128.4(2) . .
C19 Co2 C12 168.2(3) . .
C11 Co2 C12 41.00(9) . .
C17 Co2 C12 106.1(2) . .
C20 Co2 C12 148.6(3) . .
C16 Co2 C12 114.8(2) . .
C12 C11 C15 108.0 . .
C12 C11 Co2 69.83(18) . .
C15 C11 Co2 68.57(19) . .
C12 C11 H11 126.0 . .
C15 C11 H11 126.0 . .
Co2 C11 H11 127.2 . .
C13 C12 C11 108.0 . .
C13 C12 Co2 68.90(19) . .
C11 C12 Co2 69.17(19) . .
C13 C12 H12 126.0 . .
C11 C12 H12 126.0 . .
Co2 C12 H12 127.5 . .
C12 C13 C14 108.0 . .
C12 C13 Co2 70.03(19) . .
C14 C13 Co2 68.61(19) . .
C12 C13 H13 126.0 . .
C14 C13 H13 126.0 . .
Co2 C13 H13 126.9 . .
C15 C14 C13 108.0 . .
C15 C14 Co2 69.36(19) . .
C13 C14 Co2 69.97(18) . .
C15 C14 H14 126.0 . .
C13 C14 H14 126.0 . .
Co2 C14 H14 126.2 . .
C14 C15 C11 108.0 . .
C14 C15 Co2 69.06(19) . .
C11 C15 Co2 70.12(19) . .
C14 C15 H15 126.0 . .
C11 C15 H15 126.0 . .
Co2 C15 H15 126.4 . .
C17 C16 C20 108.0 . .
C17 C16 Co2 69.64(19) . .
C20 C16 Co2 69.26(18) . .
C17 C16 H16 126.0 . .
C20 C16 H16 126.0 . .
Co2 C16 H16 126.7 . .
C18 C17 C16 108.0 . .
C18 C17 Co2 69.41(19) . .
C16 C17 Co2 69.3(2) . .
C18 C17 H17 126.0 . .
C16 C17 H17 126.0 . .
Co2 C17 H17 126.8 . .
C19 C18 C17 108.0 . .
C19 C18 Co2 69.25(18) . .
C17 C18 Co2 69.59(19) . .
C19 C18 H18 126.0 . .
C17 C18 H18 126.0 . .
Co2 C18 H18 126.7 . .
C18 C19 C20 108.0 . .
C18 C19 Co2 69.66(19) . .
C20 C19 Co2 69.4(2) . .
C18 C19 H19 126.0 . .
C20 C19 H19 126.0 . .
Co2 C19 H19 126.5 . .
C19 C20 C16 108.0 . .
C19 C20 Co2 69.5(2) . .
C16 C20 Co2 69.63(19) . .
C19 C20 H20 126.0 . .
C16 C20 H20 126.0 . .
Co2 C20 H20 126.5 . .
C22 Fe1 C22 180.0(5) . 3_566
C22 Fe1 C21 139.26(7) . 3_566
C22 Fe1 C21 40.7(3) 3_566 3_566
C22 Fe1 C21 40.74(7) . .
C22 Fe1 C21 139.3(3) 3_566 .
C21 Fe1 C21 180.0 3_566 .
C22 Fe1 C23 139.2(4) . 3_566
C22 Fe1 C23 40.82(8) 3_566 3_566
C21 Fe1 C23 68.6(4) 3_566 3_566
C21 Fe1 C23 111.4(4) . 3_566
C22 Fe1 C23 40.82(8) . .
C22 Fe1 C23 139.2(4) 3_566 .
C21 Fe1 C23 111.44(9) 3_566 .
C21 Fe1 C23 68.56(9) . .
C23 Fe1 C23 180.0(5) 3_566 .
C22 Fe1 C25 68.48(9) . .
C22 Fe1 C25 111.5(4) 3_566 .
C21 Fe1 C25 139.38(7) 3_566 .
C21 Fe1 C25 40.62(7) . .
C23 Fe1 C25 111.5(4) 3_566 .
C23 Fe1 C25 68.48(10) . .
C22 Fe1 C25 111.5(4) . 3_566
C22 Fe1 C25 68.48(9) 3_566 3_566
C21 Fe1 C25 40.6(3) 3_566 3_566
C21 Fe1 C25 139.4(3) . 3_566
C23 Fe1 C25 68.48(10) 3_566 3_566
C23 Fe1 C25 111.5(4) . 3_566
C25 Fe1 C25 180.0(4) . 3_566
C22 Fe1 C24 68.56(10) . .
C22 Fe1 C24 111.4(4) 3_566 .
C21 Fe1 C24 111.58(9) 3_566 .
C21 Fe1 C24 68.42(9) . .
C23 Fe1 C24 139.3(4) 3_566 .
C23 Fe1 C24 40.74(8) . .
C25 Fe1 C24 40.62(8) . .
C25 Fe1 C24 139.4(4) 3_566 .
C22 Fe1 C24 111.4(4) . 3_566
C22 Fe1 C24 68.56(10) 3_566 3_566
C21 Fe1 C24 68.4(4) 3_566 3_566
C21 Fe1 C24 111.6(4) . 3_566
C23 Fe1 C24 40.74(8) 3_566 3_566
C23 Fe1 C24 139.3(4) . 3_566
C25 Fe1 C24 139.4(3) . 3_566
C25 Fe1 C24 40.62(8) 3_566 3_566
C24 Fe1 C24 180.0(5) . 3_566
C22 C21 C25 108.0 . .
C22 C21 C26 124.9(4) . .
C25 C21 C26 127.0(4) . .
C22 C21 Fe1 69.35(16) . .
C25 C21 Fe1 69.86(16) . .
C26 C21 Fe1 123.3(3) . .
C23 C22 C21 108.0 . .
C23 C22 Fe1 69.59(16) . .
C21 C22 Fe1 69.91(16) . .
C23 C22 H22 126.0 . .
C21 C22 H22 126.0 . .
Fe1 C22 H22 126.1 . .
C22 C23 C24 108.0 . .
C22 C23 Fe1 69.59(16) . .
C24 C23 Fe1 69.91(16) . .
C22 C23 H23 126.0 . .
C24 C23 H23 126.0 . .
Fe1 C23 H23 126.1 . .
C25 C24 C23 108.0 . .
C25 C24 Fe1 69.86(16) . .
C23 C24 Fe1 69.35(16) . .
C25 C24 H24 126.0 . .
C23 C24 H24 126.0 . .
Fe1 C24 H24 126.4 . .
C24 C25 C21 108.0 . .
C24 C25 Fe1 69.52(16) . .
C21 C25 Fe1 69.52(16) . .
C24 C25 H25 126.0 . .
C21 C25 H25 126.0 . .
Fe1 C25 H25 126.5 . .
O1 C26 O2 126.0(6) . .
O1 C26 C21 117.5(6) . .
O2 C26 C21 116.5(6) . .
C31 Fe2 C27 41.07(8) . .
C31 Fe2 C33 153.30(18) . .
C27 Fe2 C33 164.56(18) . .
C31 Fe2 C37 118.23(17) . .
C27 Fe2 C37 153.18(18) . .
C33 Fe2 C37 40.87(8) . .
C31 Fe2 C30 40.97(8) . .
C27 Fe2 C30 68.94(10) . .
C33 Fe2 C30 119.16(17) . .
C37 Fe2 C30 106.71(18) . .
C31 Fe2 C28 68.91(10) . .
C27 Fe2 C28 40.91(8) . .
C33 Fe2 C28 126.96(17) . .
C37 Fe2 C28 164.19(19) . .
C30 Fe2 C28 68.69(10) . .
C31 Fe2 C34 163.94(17) . .
C27 Fe2 C34 126.82(17) . .
C33 Fe2 C34 40.70(8) . .
C37 Fe2 C34 68.53(10) . .
C30 Fe2 C34 154.32(18) . .
C28 Fe2 C34 108.66(18) . .
C31 Fe2 C29 68.80(10) . .
C27 Fe2 C29 68.75(10) . .
C33 Fe2 C29 108.01(16) . .
C37 Fe2 C29 126.1(2) . .
C30 Fe2 C29 40.75(8) . .
C28 Fe2 C29 40.71(8) . .
C34 Fe2 C29 120.43(18) . .
C31 Fe2 C36 106.56(17) . .
C27 Fe2 C36 118.92(17) . .
C33 Fe2 C36 68.56(11) . .
C37 Fe2 C36 40.77(8) . .
C30 Fe2 C36 125.5(2) . .
C28 Fe2 C36 154.1(2) . .
C34 Fe2 C36 68.29(11) . .
C29 Fe2 C36 163.4(2) . .
C31 Fe2 C35 125.92(18) . .
C27 Fe2 C35 107.76(16) . .
C33 Fe2 C35 68.36(11) . .
C37 Fe2 C35 68.41(11) . .
C30 Fe2 C35 163.3(2) . .
C28 Fe2 C35 120.3(2) . .
C34 Fe2 C35 40.49(8) . .
C29 Fe2 C35 154.8(2) . .
C36 Fe2 C35 40.54(8) . .
C28 C27 C31 108.0 . .
C28 C27 C32 124.9(4) . .
C31 C27 C32 127.1(4) . .
C28 C27 Fe2 70.04(16) . .
C31 C27 Fe2 69.37(16) . .
C32 C27 Fe2 125.5(4) . .
C29 C28 C27 108.0 . .
C29 C28 Fe2 69.86(17) . .
C27 C28 Fe2 69.05(16) . .
C29 C28 H28 126.0 . .
C27 C28 H28 126.0 . .
Fe2 C28 H28 126.7 . .
C30 C29 C28 108.0 . .
C30 C29 Fe2 69.26(16) . .
C28 C29 Fe2 69.43(17) . .
C30 C29 H29 126.0 . .
C28 C29 H29 126.0 . .
Fe2 C29 H29 126.9 . .
C29 C30 C31 108.0 . .
C29 C30 Fe2 69.99(16) . .
C31 C30 Fe2 69.07(16) . .
C29 C30 H30 126.0 . .
C31 C30 H30 126.0 . .
Fe2 C30 H30 126.5 . .
C30 C31 C27 108.0 . .
C30 C31 Fe2 69.96(17) . .
C27 C31 Fe2 69.55(17) . .
C30 C31 H31 126.0 . .
C27 C31 H31 126.0 . .
Fe2 C31 H31 126.1 . .
O3 C32 O4 124.8(6) . .
O3 C32 C27 120.9(6) . .
O4 C32 C27 114.3(5) . .
C32 O4 H100 105.5 . .
C34 C33 C37 108.0 . .
C34 C33 C38 127.4(4) . .
C37 C33 C38 124.6(4) . .
C34 C33 Fe2 70.18(18) . .
C37 C33 Fe2 69.46(18) . .
C38 C33 Fe2 126.3(4) . .
C35 C34 C33 108.0 . .
C35 C34 Fe2 69.98(17) . .
C33 C34 Fe2 69.13(18) . .
C35 C34 H34 126.0 . .
C33 C34 H34 126.0 . .
Fe2 C34 H34 126.5 . .
C34 C35 C36 108.0 . .
C34 C35 Fe2 69.53(17) . .
C36 C35 Fe2 69.35(18) . .
C34 C35 H35 126.0 . .
C36 C35 H35 126.0 . .
Fe2 C35 H35 126.7 . .
C37 C36 C35 108.0 . .
C37 C36 Fe2 69.15(17) . .
C35 C36 Fe2 70.12(18) . .
C37 C36 H36 126.0 . .
C35 C36 H36 126.0 . .
Fe2 C36 H36 126.3 . .
C36 C37 C33 108.0 . .
C36 C37 Fe2 70.08(18) . .
C33 C37 Fe2 69.67(18) . .
C36 C37 H37 126.0 . .
C33 C37 H37 126.0 . .
Fe2 C37 H37 125.8 . .
O6 C38 O5 124.1(6) . .
O6 C38 C33 121.6(6) . .
O5 C38 C33 114.3(5) . .
C39 Fe3 C39 180.0(3) 3 .
C39 Fe3 C43 139.14(8) 3 .
C39 Fe3 C43 40.86(8) . .
C39 Fe3 C43 40.9(4) 3 3
C39 Fe3 C43 139.1(4) . 3
C43 Fe3 C43 180.0(4) . 3
C39 Fe3 C40 40.8(4) 3 3
C39 Fe3 C40 139.2(4) . 3
C43 Fe3 C40 111.4(4) . 3
C43 Fe3 C40 68.59(10) 3 3
C39 Fe3 C40 139.23(8) 3 .
C39 Fe3 C40 40.77(8) . .
C43 Fe3 C40 68.59(10) . .
C43 Fe3 C40 111.4(4) 3 .
C40 Fe3 C40 180.0(5) 3 .
C39 Fe3 C42 111.43(10) 3 .
C39 Fe3 C42 68.57(10) . .
C43 Fe3 C42 40.73(8) . .
C43 Fe3 C42 139.3(4) 3 .
C40 Fe3 C42 111.6(4) 3 .
C40 Fe3 C42 68.38(10) . .
C39 Fe3 C42 68.6(4) 3 3
C39 Fe3 C42 111.4(4) . 3
C43 Fe3 C42 139.3(4) . 3
C43 Fe3 C42 40.73(8) 3 3
C40 Fe3 C42 68.38(10) 3 3
C40 Fe3 C42 111.6(4) . 3
C42 Fe3 C42 180.0(4) . 3
C39 Fe3 C41 111.53(10) 3 .
C39 Fe3 C41 68.47(10) . .
C43 Fe3 C41 68.44(10) . .
C43 Fe3 C41 111.6(4) 3 .
C40 Fe3 C41 139.4(4) 3 .
C40 Fe3 C41 40.59(8) . .
C42 Fe3 C41 40.57(8) . .
C42 Fe3 C41 139.4(4) 3 .
C39 Fe3 C41 68.5(4) 3 3
C39 Fe3 C41 111.5(4) . 3
C43 Fe3 C41 111.6(4) . 3
C43 Fe3 C41 68.44(10) 3 3
C40 Fe3 C41 40.59(8) 3 3
C40 Fe3 C41 139.4(4) . 3
C42 Fe3 C41 139.4(4) . 3
C42 Fe3 C41 40.57(8) 3 3
C41 Fe3 C41 180.0(5) . 3
C40 C39 C43 108.0 . .
C40 C39 C44 126.8(4) . .
C43 C39 C44 125.2(4) . .
C40 C39 Fe3 70.00(18) . .
C43 C39 Fe3 69.62(17) . .
C44 C39 Fe3 124.7(4) . .
C39 C40 C41 108.0 . .
C39 C40 Fe3 69.23(17) . .
C41 C40 Fe3 69.99(17) . .
C39 C40 H40 126.0 . .
C41 C40 H40 126.0 . .
Fe3 C40 H40 126.3 . .
C42 C41 C40 108.0 . .
C42 C41 Fe3 69.51(17) . .
C40 C41 Fe3 69.42(16) . .
C42 C41 H41 126.0 . .
C40 C41 H41 126.0 . .
Fe3 C41 H41 126.6 . .
C41 C42 C43 108.0 . .
C41 C42 Fe3 69.92(17) . .
C43 C42 Fe3 69.22(17) . .
C41 C42 H42 126.0 . .
C43 C42 H42 126.0 . .
Fe3 C42 H42 126.4 . .
C42 C43 C39 108.0 . .
C42 C43 Fe3 70.04(17) . .
C39 C43 Fe3 69.52(17) . .
C42 C43 H43 126.0 . .
C39 C43 H43 126.0 . .
Fe3 C43 H43 126.0 . .
O8 C44 O7 125.7(6) . .
O8 C44 C39 118.5(6) . .
O7 C44 C39 115.9(6) . .
H101 O9 H102 114.7 . .

loop_
_geom_bond_atom_site_label_1
_geom_bond_atom_site_label_2
_geom_bond_distance
_geom_bond_site_symmetry_2
Co1 C10 2.017(5) .
Co1 C9 2.011(5) .
Co1 C2 2.009(5) .
Co1 C6 2.020(5) .
Co1 C8 2.011(5) .
Co1 C7 2.016(6) .
Co1 C3 2.027(5) .
Co1 C1 2.017(5) .
Co1 C4 2.046(5) .
Co1 C5 2.039(5) .
C1 C2 1.4200 .
C1 C5 1.4200 .
C1 H1 0.9300 .
C2 C3 1.4200 .
C2 H2 0.9300 .
C3 C4 1.4200 .
C3 H3 0.9300 .
C4 C5 1.4200 .
C4 H4 0.9300 .
C5 H5 0.9300 .
C6 C7 1.4200 .
C6 C10 1.4200 .
C6 H6 0.9300 .
C7 C8 1.4200 .
C7 H7 0.9300 .
C8 C9 1.4200 .
C8 H8 0.9300 .
C9 C10 1.4200 .
C9 H9 0.9300 .
C10 H10 0.9300 .
Co2 C14 1.999(5) .
Co2 C15 2.002(5) .
Co2 C13 2.017(5) .
Co2 C18 2.026(5) .
Co2 C19 2.021(5) .
Co2 C11 2.023(5) .
Co2 C17 2.029(5) .
Co2 C20 2.020(5) .
Co2 C16 2.025(5) .
Co2 C12 2.032(5) .
C11 C12 1.4200 .
C11 C15 1.4200 .
C11 H11 0.9300 .
C12 C13 1.4200 .
C12 H12 0.9300 .
C13 C14 1.4200 .
C13 H13 0.9300 .
C14 C15 1.4200 .
C14 H14 0.9300 .
C15 H15 0.9300 .
C16 C17 1.4200 .
C16 C20 1.4200 .
C16 H16 0.9300 .
C17 C18 1.4200 .
C17 H17 0.9300 .
C18 C19 1.4200 .
C18 H18 0.9300 .
C19 C20 1.4200 .
C19 H19 0.9300 .
C20 H20 0.9300 .
Fe1 C22 2.036(4) .
Fe1 C22 2.036(4) 3_566
Fe1 C21 2.043(4) 3_566
Fe1 C21 2.043(4) .
Fe1 C23 2.036(4) 3_566
Fe1 C23 2.036(4) .
Fe1 C25 2.048(4) .
Fe1 C25 2.048(4) 3_566
Fe1 C24 2.043(4) .
Fe1 C24 2.043(4) 3_566
C21 C22 1.4200 .
C21 C25 1.4200 .
C21 C26 1.506(7) .
C22 C23 1.4200 .
C22 H22 0.9300 .
C23 C24 1.4200 .
C23 H23 0.9300 .
C24 C25 1.4200 .
C24 H24 0.9300 .
C25 H25 0.9300 .
C26 O1 1.238(8) .
C26 O2 1.265(7) .
Fe2 C31 2.023(4) .
Fe2 C27 2.025(4) .
Fe2 C33 2.035(4) .
Fe2 C37 2.032(5) .
Fe2 C30 2.034(4) .
Fe2 C28 2.038(4) .
Fe2 C34 2.049(5) .
Fe2 C29 2.044(4) .
Fe2 C36 2.044(5) .
Fe2 C35 2.055(5) .
C27 C28 1.4200 .
C27 C31 1.4200 .
C27 C32 1.491(7) .
C28 C29 1.4200 .
C28 H28 0.9300 .
C29 C30 1.4200 .
C29 H29 0.9300 .
C30 C31 1.4200 .
C30 H30 0.9300 .
C31 H31 0.9300 .
C32 O3 1.214(8) .
C32 O4 1.300(8) .
O4 H100 1.1432 .
C33 C34 1.4200 .
C33 C37 1.4200 .
C33 C38 1.480(7) .
C34 C35 1.4200 .
C34 H34 0.9300 .
C35 C36 1.4200 .
C35 H35 0.9300 .
C36 C37 1.4200 .
C36 H36 0.9300 .
C37 H37 0.9300 .
C38 O6 1.212(7) .
C38 O5 1.320(8) .
Fe3 C39 2.033(4) 3
Fe3 C39 2.033(4) .
Fe3 C43 2.035(4) .
Fe3 C43 2.035(4) 3
Fe3 C40 2.043(4) 3
Fe3 C40 2.043(4) .
Fe3 C42 2.045(4) .
Fe3 C42 2.045(4) 3
Fe3 C41 2.051(5) .
Fe3 C41 2.051(5) 3
C39 C40 1.4200 .
C39 C43 1.4200 .
C39 C44 1.498(7) .
C40 C41 1.4200 .
C40 H40 0.9300 .
C41 C42 1.4200 .
C41 H41 0.9300 .
C42 C43 1.4200 .
C42 H42 0.9300 .
C43 H43 0.9300 .
C44 O8 1.237(8) .
C44 O7 1.275(8) .
O9 H101 0.8566 .
O9 H102 0.8750 .
O10 H103 0.9502 .
